data_7028846
loop_
_publ_author_name
'Hu, Peng'
'Wang, Xiufeng'
'Ma, Yue'
'Wang, Qinglun'
'Li, Licun'
'Liao, Daizheng'

_publ_section_title
;
 A new family of Ln-radical chains (Ln = Nd, Sm, Gd, Tb and Dy):
 synthesis, structure, and magnetic properties.
;
_journal_issue 5
_journal_name_full 'Dalton transactions (Cambridge, England : 2003)'
_journal_page_first 2234
_journal_page_last 2243
_journal_paper_doi 10.1039/c3dt52959b
_journal_volume 43
_journal_year 2014
_chemical_formula_sum 'C58 H42 Br2 Dy2 F36 N4 O18'
_chemical_formula_weight 2251.76
_chemical_name_systematic
; 
 ? 
;
_space_group_IT_number 14
_symmetry_cell_setting monoclinic
_symmetry_space_group_name_Hall '-P 2ybc'
_symmetry_space_group_name_H-M 'P 1 21/c 1'
_atom_sites_solution_hydrogens geom
_atom_sites_solution_primary direct
_atom_sites_solution_secondary difmap
_audit_creation_method SHELXL-97
_cell_angle_alpha 90.00
_cell_angle_beta 97.894(9)
_cell_angle_gamma 90.00
_cell_formula_units_Z 4
_cell_length_a 11.778(4)
_cell_length_b 19.370(7)
_cell_length_c 34.026(11)
_cell_measurement_reflns_used 24887
_cell_measurement_temperature 113(2)
_cell_measurement_theta_max 28.0
_cell_measurement_theta_min 1.2
_cell_volume 7689(5)
_computing_cell_refinement 'CrystalClear (Rigaku/MSC Inc., 2005)'
_computing_data_collection 'CrystalClear (Rigaku/MSC Inc., 2005)'
_computing_data_reduction 'CrystalClear (Rigaku/MSC Inc., 2005)'
_computing_molecular_graphics 'Bruker SHELXTL'
_computing_publication_material 'Bruker SHELXTL'
_computing_structure_refinement 'SHELXL-97 (Sheldrick, 1997)'
_computing_structure_solution 'SHELXS-97 (Sheldrick, 1990)'
_diffrn_ambient_temperature 113(2)
_diffrn_measured_fraction_theta_full 0.970
_diffrn_measured_fraction_theta_max 0.970
_diffrn_measurement_device_type 'CCD area detector'
_diffrn_measurement_method 'profile data from \w-scans'
_diffrn_radiation_monochromator graphite
_diffrn_radiation_source 'fine-focus sealed tube'
_diffrn_radiation_type MoK\a
_diffrn_radiation_wavelength 0.71073
_diffrn_reflns_av_R_equivalents 0.1384
_diffrn_reflns_av_sigmaI/netI 0.1542
_diffrn_reflns_limit_h_max 14
_diffrn_reflns_limit_h_min -14
_diffrn_reflns_limit_k_max 22
_diffrn_reflns_limit_k_min -23
_diffrn_reflns_limit_l_max 40
_diffrn_reflns_limit_l_min -40
_diffrn_reflns_number 57037
_diffrn_reflns_theta_full 25.01
_diffrn_reflns_theta_max 25.01
_diffrn_reflns_theta_min 1.21
_exptl_absorpt_coefficient_mu 3.122
_exptl_absorpt_correction_T_max 1.000
_exptl_absorpt_correction_T_min 0.712
_exptl_absorpt_correction_type multi-scan
_exptl_absorpt_process_details CrystalClear
_exptl_crystal_colour Darkgreen
_exptl_crystal_density_diffrn 1.945
_exptl_crystal_density_method 'not measured'
_exptl_crystal_description Prism
_exptl_crystal_F_000 4351
_exptl_crystal_size_max 0.17
_exptl_crystal_size_mid 0.12
_exptl_crystal_size_min 0.11
_refine_diff_density_max 2.646
_refine_diff_density_min -2.404
_refine_diff_density_rms 0.231
_refine_ls_extinction_method none
_refine_ls_goodness_of_fit_ref 0.960
_refine_ls_hydrogen_treatment constr
_refine_ls_matrix_type full
_refine_ls_number_parameters 1091
_refine_ls_number_reflns 13126
_refine_ls_number_restraints 30
_refine_ls_restrained_S_all 0.962
_refine_ls_R_factor_all 0.1066
_refine_ls_R_factor_gt 0.0889
_refine_ls_shift/su_max 0.001
_refine_ls_shift/su_mean 0.000
_refine_ls_structure_factor_coef Fsqd
_refine_ls_weighting_details 'calc w=1/[\s^2^(Fo^2^)+(0.1000P)^2^+35.0000P] where P=(Fo^2^+2Fc^2^)/3'
_refine_ls_weighting_scheme calc
_refine_ls_wR_factor_gt 0.2136
_refine_ls_wR_factor_ref 0.2243
_reflns_number_gt 9183
_reflns_number_total 13126
_reflns_threshold_expression >2sigma(I)
_cod_data_source_file c3dt52959b.txt
_cod_data_source_block Dy
_cod_depositor_comments
;
The following automatic conversions were performed:

'_exptl_absorpt_correction_type' value 'Multi-scan' changed to
'multi-scan' according to
/usr/data/users/saulius/automatic-downloads/current/RSC/lib/dictionaries/cif_core.dic
dictionary named 'cif_core.dic' version 2.4.2 from 2011-04-26.

Automatic conversion script
Id: cif_fix_values 2281 2013-09-26 08:29:07Z andrius 
;
_cod_original_sg_symbol_H-M p21/c
_cod_database_code 7028846

loop_
_symmetry_equiv_pos_as_xyz
'x, y, z'
'-x, y+1/2, -z+1/2'
'-x, -y, -z'
'x, -y-1/2, z-1/2'

loop_
_atom_site_label
_atom_site_type_symbol
_atom_site_fract_x
_atom_site_fract_y
_atom_site_fract_z
_atom_site_U_iso_or_equiv
_atom_site_adp_type
_atom_site_occupancy
_atom_site_symmetry_multiplicity
_atom_site_calc_flag
_atom_site_refinement_flags
Dy1 Dy 0.82014(4) 0.27755(3) -0.056872(16) 0.02017(17) Uani 1 1 d .
Dy2 Dy 0.78544(5) 0.24581(3) 0.194734(16) 0.02188(18) Uani 1 1 d .
Br1 Br 1.22572(11) 0.33715(7) 0.03006(4) 0.0402(4) Uani 1 1 d .
Br2 Br 0.41257(11) 0.30810(7) -0.15981(4) 0.0398(4) Uani 1 1 d .
O2 O 0.5906(7) 0.2466(4) 0.2006(2) 0.0254(19) Uani 1 1 d U
O6 O 0.9420(7) 0.3112(4) 0.1805(2) 0.0261(19) Uani 1 1 d .
F22 F 1.1894(8) 0.0959(5) -0.0053(3) 0.057(2) Uani 1 1 d .
O11 O 0.6288(7) 0.2444(4) -0.0673(3) 0.031(2) Uani 1 1 d .
F23 F 1.2156(8) 0.1961(5) -0.0309(3) 0.067(3) Uani 1 1 d .
C34 C 1.1449(13) 0.1441(8) -0.0316(4) 0.043(4) Uani 1 1 d .
C21 C 0.5544(12) 0.2433(7) 0.0615(5) 0.044(4) Uani 1 1 d .
H21A H 0.5969 0.2213 0.0429 0.066 Uiso 1 1 calc R
H21B H 0.4775 0.2520 0.0491 0.066 Uiso 1 1 calc R
H21C H 0.5526 0.2136 0.0840 0.066 Uiso 1 1 calc R
C8 C 0.8410(11) 0.0594(7) 0.1653(4) 0.035(3) Uani 1 1 d .
H8 H 0.8562 0.0136 0.1595 0.042 Uiso 1 1 calc R
C33 C 1.0270(12) 0.1670(7) -0.0247(4) 0.034(3) Uani 1 1 d .
C37 C 0.6205(12) 0.1310(7) -0.0932(4) 0.039(3) Uani 1 1 d .
H37 H 0.5723 0.0936 -0.1001 0.047 Uiso 1 1 calc R
C58 C 0.3333(12) 0.1097(7) -0.2214(4) 0.040(3) Uani 1 1 d .
H58A H 0.3473 0.1153 -0.2484 0.060 Uiso 1 1 calc R
H58B H 0.2527 0.1034 -0.2209 0.060 Uiso 1 1 calc R
H58C H 0.3742 0.0700 -0.2100 0.060 Uiso 1 1 calc R
O9 O 0.7904(7) 0.3400(4) 0.0005(2) 0.0239(18) Uani 1 1 d .
F24 F 1.1402(9) 0.1137(5) -0.0675(3) 0.061(3) Uani 1 1 d .
O4 O 0.9272(7) 0.1628(4) 0.1927(2) 0.0251(18) Uani 1 1 d .
O14 O 0.7976(7) 0.1946(4) -0.0075(2) 0.028(2) Uani 1 1 d .
F26 F 1.1439(7) 0.4338(4) -0.0704(3) 0.059(3) Uani 1 1 d .
C36 C 0.5752(10) 0.1905(6) -0.0768(4) 0.028(3) Uani 1 1 d U
N1 N 0.9074(8) 0.2291(5) -0.2095(3) 0.020(2) Uani 1 1 d .
O18 O 0.9982(7) 0.2245(4) -0.0404(2) 0.0252(19) Uani 1 1 d .
O8 O 1.2606(7) 0.2055(5) 0.0762(3) 0.036(2) Uani 1 1 d .
F28 F 0.6707(7) 0.5395(4) -0.1207(3) 0.052(2) Uani 1 1 d .
F36 F 0.8446(8) 0.0733(4) -0.1440(3) 0.054(2) Uani 1 1 d .
O1 O 0.7582(7) 0.1663(4) 0.2446(2) 0.0256(18) Uani 1 1 d .
F6 F 0.7509(7) 0.0856(4) 0.3127(2) 0.0378(19) Uani 1 1 d .
O3 O 0.6999(8) 0.1476(4) 0.1594(3) 0.036(2) Uani 1 1 d .
O12 O 0.9535(7) 0.3701(4) -0.0499(2) 0.0250(18) Uani 1 1 d .
O15 O 0.8606(7) 0.3009(4) -0.1215(2) 0.0225(18) Uani 1 1 d .
O16 O 0.8774(7) 0.2051(4) -0.2448(2) 0.0229(18) Uani 1 1 d .
O5 O 0.7299(7) 0.3599(4) 0.1955(2) 0.0248(18) Uani 1 1 d .
F17 F 1.0985(7) 0.4610(4) 0.1653(3) 0.056(2) Uani 1 1 d .
F18 F 1.1052(8) 0.3651(5) 0.1362(3) 0.062(3) Uani 1 1 d .
O17 O 0.3719(7) 0.1702(4) -0.1989(3) 0.032(2) Uani 1 1 d .
F4 F 0.6131(8) 0.0273(5) 0.2807(3) 0.058(3) Uani 1 1 d .
N2 N 0.8990(8) 0.2760(5) -0.1516(3) 0.021(2) Uani 1 1 d .
F34 F 0.6974(8) 0.0174(4) -0.1316(3) 0.054(2) Uani 1 1 d .
O10 O 0.8092(7) 0.1718(4) -0.0924(2) 0.030(2) Uani 1 1 d .
F11 F 0.5767(8) 0.0721(5) 0.1019(2) 0.057(3) Uani 1 1 d .
F35 F 0.8414(8) 0.0241(4) -0.0873(3) 0.054(2) Uani 1 1 d .
N4 N 0.7322(8) 0.2934(5) 0.0921(3) 0.025(2) Uani 1 1 d .
F31 F 0.4085(7) 0.2470(5) -0.0631(3) 0.058(3) Uani 1 1 d .
F5 F 0.7760(8) 0.0283(4) 0.2608(2) 0.052(2) Uani 1 1 d .
C26 C 1.1530(11) 0.2261(6) 0.0763(4) 0.028(3) Uani 1 1 d .
F20 F 0.8607(9) 0.0439(5) 0.0473(3) 0.071(3) Uani 1 1 d .
F15 F 1.0845(11) 0.0817(6) 0.2352(3) 0.098(5) Uani 1 1 d .
F29 F 0.5639(9) 0.4526(5) -0.1251(4) 0.090(4) Uani 1 1 d .
F27 F 1.0570(8) 0.5316(5) -0.0733(3) 0.072(3) Uani 1 1 d .
O13 O 0.7167(7) 0.3755(4) -0.0810(2) 0.0260(19) Uani 1 1 d .
F25 F 1.0993(7) 0.4804(5) -0.0178(2) 0.054(2) Uani 1 1 d .
C22 C 0.8077(10) 0.2972(6) 0.0651(3) 0.023(3) Uani 1 1 d .
F19 F 0.7479(8) 0.1273(5) 0.0574(3) 0.056(2) Uani 1 1 d .
C43 C 0.9469(10) 0.4304(6) -0.0617(3) 0.022(3) Uani 1 1 d .
C44 C 1.0620(10) 0.4694(6) -0.0555(4) 0.024(3) Uani 1 1 d .
C53 C 0.7187(10) 0.2259(6) -0.1867(3) 0.023(3) Uani 1 1 d .
F2 F 0.3741(8) 0.2396(7) 0.1652(3) 0.081(4) Uani 1 1 d .
C35 C 0.4556(13) 0.1821(7) -0.0688(5) 0.047(4) Uani 1 1 d .
C48 C 1.0705(10) 0.1644(7) -0.1768(4) 0.029(3) Uani 1 1 d .
H48A H 1.0233 0.1507 -0.1573 0.044 Uiso 1 1 calc R
H48B H 1.1493 0.1654 -0.1650 0.044 Uiso 1 1 calc R
H48C H 1.0614 0.1320 -0.1984 0.044 Uiso 1 1 calc R
F10 F 0.5587(10) 0.0274(6) 0.1570(3) 0.084(4) Uani 1 1 d .
F9 F 0.7444(9) 0.5400(5) 0.1899(4) 0.085(4) Uani 1 1 d .
C45 C 1.1010(11) 0.2780(7) -0.1207(4) 0.035(3) Uani 1 1 d .
H45A H 1.0658 0.2933 -0.0984 0.052 Uiso 1 1 calc R
H45B H 1.1709 0.3031 -0.1215 0.052 Uiso 1 1 calc R
H45C H 1.1176 0.2296 -0.1181 0.052 Uiso 1 1 calc R
F33 F 0.3841(8) 0.1558(5) -0.0979(3) 0.072(3) Uani 1 1 d .
C24 C 1.0051(10) 0.3096(6) 0.0505(3) 0.022(3) Uani 1 1 d .
H24 H 0.9828 0.3480 0.0349 0.026 Uiso 1 1 calc R
C56 C 0.4827(10) 0.1857(6) -0.1962(4) 0.025(3) Uani 1 1 d .
C20 C 0.6107(9) 0.3100(6) 0.0749(3) 0.021(2) Uani 1 1 d .
C17 C 0.6349(10) 0.3577(6) 0.0405(3) 0.025(3) Uani 1 1 d .
F30 F 0.5948(8) 0.5062(6) -0.0704(3) 0.075(3) Uani 1 1 d .
O7 O 0.7563(7) 0.2659(5) 0.1268(2) 0.035(2) Uani 1 1 d .
C2 C 0.6689(11) 0.1320(6) 0.2501(4) 0.029(3) Uani 1 1 d .
F14 F 1.1186(8) 0.0784(6) 0.1760(4) 0.085(4) Uani 1 1 d .
F21 F 0.7130(10) 0.0600(6) 0.0069(3) 0.083(4) Uani 1 1 d .
C25 C 1.1173(11) 0.2867(7) 0.0550(4) 0.029(3) Uani 1 1 d .
C42 C 0.8520(11) 0.4680(7) -0.0793(4) 0.031(3) Uani 1 1 d .
H42 H 0.8609 0.5138 -0.0864 0.038 Uiso 1 1 calc R
F16 F 1.1576(7) 0.3721(5) 0.1992(3) 0.059(3) Uani 1 1 d .
C13 C 0.8877(10) 0.4298(6) 0.1832(4) 0.028(3) Uani 1 1 d U
H13 H 0.9122 0.4752 0.1815 0.034 Uiso 1 1 calc R
F8 F 0.5969(8) 0.4716(5) 0.1822(3) 0.073(3) Uani 1 1 d .
F13 F 1.0338(8) -0.0050(4) 0.2000(3) 0.058(2) Uani 1 1 d .
N3 N 0.7512(9) 0.3287(5) 0.0331(3) 0.024(2) Uani 1 1 d .
C1 C 0.7022(12) 0.0663(7) 0.2760(4) 0.037(3) Uani 1 1 d .
C46 C 1.0193(9) 0.2909(6) -0.1589(3) 0.021(2) Uani 1 1 d .
F7 F 0.6927(9) 0.4860(5) 0.2378(3) 0.070(3) Uani 1 1 d .
C52 C 0.6346(10) 0.2662(6) -0.1713(4) 0.023(3) Uani 1 1 d .
H52 H 0.6567 0.3061 -0.1572 0.027 Uiso 1 1 calc R
C28 C 0.9618(11) 0.2150(7) 0.0937(4) 0.029(3) Uani 1 1 d .
H28 H 0.9106 0.1920 0.1076 0.035 Uiso 1 1 calc R
C9 C 0.7284(12) 0.0870(7) 0.1534(4) 0.036(3) Uani 1 1 d .
C57 C 0.5229(10) 0.2478(6) -0.1768(4) 0.025(3) Uani 1 1 d .
C6 C 1.0403(12) 0.0635(7) 0.1983(4) 0.039(3) Uani 1 1 d .
C51 C 0.8348(10) 0.2423(6) -0.1830(3) 0.020(2) Uani 1 1 d .
F32 F 0.4486(8) 0.1505(6) -0.0355(4) 0.089(4) Uani 1 1 d .
C47 C 1.0210(13) 0.3653(7) -0.1729(4) 0.039(3) Uani 1 1 d .
H47A H 0.9606 0.3723 -0.1945 0.058 Uiso 1 1 calc R
H47B H 1.0935 0.3750 -0.1815 0.058 Uiso 1 1 calc R
H47C H 1.0100 0.3956 -0.1514 0.058 Uiso 1 1 calc R
C40 C 0.6403(13) 0.4844(7) -0.1022(4) 0.040(4) Uani 1 1 d .
C23 C 0.9264(11) 0.2743(6) 0.0698(3) 0.027(3) Uani 1 1 d .
C15 C 1.0834(13) 0.3925(7) 0.1700(4) 0.038(3) Uani 1 1 d .
C38 C 0.7346(11) 0.1266(6) -0.0994(4) 0.028(3) Uani 1 1 d .
C4 C 0.5241(10) 0.2020(6) 0.2132(4) 0.025(3) Uani 1 1 d .
C3 C 0.5576(11) 0.1441(7) 0.2363(4) 0.036(3) Uani 1 1 d .
H3 H 0.5022 0.1131 0.2423 0.043 Uiso 1 1 calc R
C31 C 0.8541(13) 0.1414(7) 0.0042(4) 0.036(3) Uani 1 1 d .
C30 C 0.7921(14) 0.0932(7) 0.0283(4) 0.043(4) Uani 1 1 d .
C12 C 0.7784(10) 0.4174(6) 0.1912(4) 0.028(3) Uani 1 1 d .
C54 C 0.6793(10) 0.1640(6) -0.2063(3) 0.024(3) Uani 1 1 d .
H54 H 0.7322 0.1358 -0.2164 0.029 Uiso 1 1 calc R
C5 C 0.3970(13) 0.2180(9) 0.2016(5) 0.046(4) Uani 1 1 d .
C49 C 1.0343(9) 0.2367(6) -0.1926(4) 0.020(3) Uani 1 1 d .
C55 C 0.5668(11) 0.1443(7) -0.2109(4) 0.032(3) Uani 1 1 d .
H55 H 0.5451 0.1032 -0.2239 0.038 Uiso 1 1 calc R
C32 C 0.9623(12) 0.1246(7) -0.0033(4) 0.035(3) Uani 1 1 d .
H32 H 0.9938 0.0830 0.0064 0.042 Uiso 1 1 calc R
C16 C 0.6602(10) 0.4334(7) 0.0531(4) 0.035(3) Uani 1 1 d .
H16A H 0.5895 0.4569 0.0552 0.053 Uiso 1 1 calc R
H16B H 0.6990 0.4561 0.0337 0.053 Uiso 1 1 calc R
H16C H 0.7079 0.4343 0.0784 0.053 Uiso 1 1 calc R
C50 C 1.1043(10) 0.2603(6) -0.2248(4) 0.029(3) Uani 1 1 d U
H50A H 1.0943 0.2281 -0.2464 0.044 Uiso 1 1 calc R
H50B H 1.1839 0.2626 -0.2140 0.044 Uiso 1 1 calc R
H50C H 1.0785 0.3052 -0.2342 0.044 Uiso 1 1 calc R
F12 F 0.6739(10) -0.0175(5) 0.1210(4) 0.105(5) Uani 1 1 d .
C19 C 0.5499(11) 0.3460(8) 0.1064(4) 0.037(3) Uani 1 1 d .
H19A H 0.4757 0.3616 0.0945 0.055 Uiso 1 1 calc R
H19B H 0.5947 0.3848 0.1170 0.055 Uiso 1 1 calc R
H19C H 0.5413 0.3141 0.1274 0.055 Uiso 1 1 calc R
C29 C 1.2895(12) 0.1375(7) 0.0910(5) 0.044(4) Uani 1 1 d .
H29A H 1.2307 0.1057 0.0804 0.066 Uiso 1 1 calc R
H29B H 1.2958 0.1377 0.1194 0.066 Uiso 1 1 calc R
H29C H 1.3613 0.1237 0.0831 0.066 Uiso 1 1 calc R
F3 F 0.3360(10) 0.1590(7) 0.2003(4) 0.109(5) Uani 1 1 d .
C14 C 0.9637(11) 0.3759(7) 0.1775(4) 0.030(3) Uani 1 1 d .
C39 C 0.7803(12) 0.0602(7) -0.1164(4) 0.038(3) Uani 1 1 d .
C41 C 0.7452(11) 0.4375(6) -0.0861(4) 0.029(3) Uani 1 1 d .
C18 C 0.5481(11) 0.3536(7) 0.0038(4) 0.035(3) Uani 1 1 d .
H18A H 0.5573 0.3108 -0.0097 0.053 Uiso 1 1 calc R
H18B H 0.5594 0.3914 -0.0135 0.053 Uiso 1 1 calc R
H18C H 0.4723 0.3559 0.0110 0.053 Uiso 1 1 calc R
C11 C 0.6970(12) 0.4797(6) 0.1990(5) 0.036(3) Uani 1 1 d .
C27 C 1.0714(11) 0.1934(7) 0.0954(4) 0.035(3) Uani 1 1 d .
H27 H 1.0935 0.1542 0.1103 0.042 Uiso 1 1 calc R
C10 C 0.6366(14) 0.0420(8) 0.1333(5) 0.047(4) Uani 1 1 d .
C7 C 0.9257(10) 0.0991(6) 0.1849(4) 0.026(3) Uani 1 1 d .
F1 F 0.3592(10) 0.2582(7) 0.2253(4) 0.094(4) Uani 1 1 d U

loop_
_atom_site_aniso_label
_atom_site_aniso_U_11
_atom_site_aniso_U_22
_atom_site_aniso_U_33
_atom_site_aniso_U_23
_atom_site_aniso_U_13
_atom_site_aniso_U_12
Dy1 0.0197(3) 0.0138(3) 0.0276(4) -0.0004(2) 0.0054(2) -0.0013(2)
Dy2 0.0216(3) 0.0170(3) 0.0273(4) 0.0021(2) 0.0041(2) 0.0007(2)
Br1 0.0228(7) 0.0321(8) 0.0671(10) 0.0099(6) 0.0110(6) -0.0019(6)
Br2 0.0193(6) 0.0361(8) 0.0644(10) -0.0167(7) 0.0071(6) 0.0005(6)
O2 0.026(3) 0.016(3) 0.034(4) -0.002(3) 0.002(3) 0.010(3)
O6 0.026(5) 0.012(4) 0.043(5) 0.006(3) 0.014(4) 0.003(3)
F22 0.049(5) 0.051(6) 0.068(6) 0.018(4) 0.000(4) 0.026(5)
O11 0.028(5) 0.030(5) 0.040(6) -0.005(4) 0.017(4) -0.003(4)
F23 0.036(5) 0.037(5) 0.131(9) -0.002(5) 0.021(5) 0.001(4)
C34 0.034(8) 0.041(9) 0.051(10) -0.004(7) 0.003(6) 0.005(7)
C21 0.025(7) 0.043(9) 0.062(11) 0.025(7) -0.003(7) -0.006(7)
C8 0.029(7) 0.036(8) 0.040(8) -0.006(6) 0.004(6) 0.011(6)
C33 0.039(8) 0.032(7) 0.029(8) -0.001(6) 0.001(6) 0.002(6)
C37 0.035(8) 0.022(7) 0.057(10) -0.005(6) -0.004(6) -0.009(6)
C58 0.033(8) 0.030(8) 0.056(9) -0.013(6) 0.001(6) -0.017(6)
O9 0.030(5) 0.021(4) 0.022(5) 0.002(3) 0.008(3) 0.009(4)
F24 0.069(7) 0.061(6) 0.057(6) 0.004(5) 0.021(5) 0.027(5)
O4 0.026(4) 0.016(4) 0.036(5) -0.005(3) 0.012(3) 0.005(4)
O14 0.035(5) 0.013(4) 0.037(5) 0.006(3) 0.006(4) -0.001(4)
F26 0.026(4) 0.038(5) 0.118(8) -0.032(5) 0.034(4) -0.009(4)
C36 0.025(6) 0.026(6) 0.033(6) 0.007(5) 0.003(5) -0.013(5)
N1 0.010(5) 0.019(5) 0.029(6) 0.001(4) -0.001(4) -0.002(4)
O18 0.026(4) 0.013(4) 0.036(5) 0.002(3) 0.002(4) -0.003(4)
O8 0.022(5) 0.028(5) 0.056(6) 0.008(4) 0.003(4) 0.013(4)
F28 0.047(5) 0.031(5) 0.079(6) 0.025(4) 0.009(4) 0.014(4)
F36 0.076(7) 0.028(4) 0.066(6) -0.015(4) 0.036(5) -0.007(4)
O1 0.023(4) 0.021(4) 0.033(5) 0.003(3) 0.005(3) -0.001(4)
F6 0.054(5) 0.024(4) 0.036(5) 0.008(3) 0.009(4) -0.002(4)
O3 0.048(6) 0.022(5) 0.038(6) -0.002(4) 0.003(4) 0.006(4)
O12 0.029(5) 0.018(4) 0.028(5) -0.004(3) 0.006(3) -0.008(4)
O15 0.023(4) 0.018(4) 0.027(5) 0.000(3) 0.009(3) -0.008(3)
O16 0.024(4) 0.024(4) 0.022(5) -0.004(3) 0.008(3) 0.001(4)
O5 0.020(4) 0.019(4) 0.035(5) 0.006(3) 0.003(3) -0.006(4)
F17 0.047(5) 0.034(5) 0.093(7) -0.002(4) 0.027(4) -0.023(4)
F18 0.060(6) 0.062(6) 0.071(6) -0.036(5) 0.033(5) -0.032(5)
O17 0.021(5) 0.025(5) 0.049(6) -0.009(4) 0.000(4) -0.012(4)
F4 0.064(6) 0.041(5) 0.068(6) 0.016(4) 0.008(5) -0.019(5)
N2 0.021(5) 0.013(5) 0.030(6) -0.001(4) 0.001(4) 0.001(4)
F34 0.050(5) 0.024(4) 0.088(7) -0.023(4) 0.005(4) -0.012(4)
O10 0.030(5) 0.026(5) 0.035(5) -0.009(4) 0.009(4) 0.000(4)
F11 0.056(6) 0.051(6) 0.057(6) -0.005(4) -0.014(4) -0.010(5)
F35 0.055(6) 0.029(5) 0.076(6) -0.007(4) -0.001(5) 0.016(4)
N4 0.024(5) 0.029(6) 0.020(6) 0.006(4) 0.000(4) 0.009(5)
F31 0.032(5) 0.047(6) 0.095(7) -0.010(5) 0.009(4) 0.004(4)
F5 0.081(7) 0.018(4) 0.058(6) 0.004(4) 0.021(5) 0.014(4)
C26 0.031(7) 0.021(6) 0.032(8) -0.003(5) 0.006(5) 0.001(5)
F20 0.073(7) 0.046(6) 0.102(8) 0.038(5) 0.039(6) 0.029(5)
F15 0.119(10) 0.080(8) 0.077(8) -0.035(6) -0.046(7) 0.057(8)
F29 0.052(6) 0.040(6) 0.157(10) 0.006(6) -0.065(7) 0.005(5)
F27 0.052(6) 0.038(5) 0.117(8) 0.034(5) -0.019(6) -0.017(5)
O13 0.023(4) 0.024(5) 0.031(5) 0.001(3) 0.006(3) -0.006(4)
F25 0.036(5) 0.069(7) 0.057(6) -0.015(5) 0.003(4) -0.025(5)
C22 0.021(6) 0.023(6) 0.025(7) -0.008(5) 0.001(5) 0.003(5)
F19 0.063(6) 0.038(5) 0.073(6) 0.012(4) 0.035(5) 0.003(5)
C43 0.026(6) 0.012(6) 0.028(7) -0.003(5) 0.007(5) 0.003(5)
C44 0.020(6) 0.013(6) 0.040(8) 0.002(5) 0.005(5) -0.002(5)
C53 0.031(7) 0.019(6) 0.020(7) 0.001(5) 0.003(5) 0.010(5)
F2 0.041(6) 0.122(11) 0.076(8) 0.027(7) -0.010(5) 0.012(6)
C35 0.037(8) 0.026(8) 0.076(12) -0.011(7) 0.005(7) -0.024(7)
C48 0.020(6) 0.033(7) 0.035(8) 0.000(5) 0.002(5) 0.012(6)
F10 0.078(8) 0.090(9) 0.080(8) 0.006(6) -0.003(6) -0.052(7)
F9 0.061(7) 0.016(4) 0.185(11) 0.014(6) 0.045(7) 0.000(5)
C45 0.023(7) 0.051(9) 0.029(8) -0.011(6) -0.005(5) -0.006(6)
F33 0.031(5) 0.050(6) 0.132(9) -0.031(6) -0.002(5) -0.011(5)
C24 0.021(6) 0.011(6) 0.035(7) -0.005(5) 0.006(5) 0.009(5)
C56 0.016(6) 0.022(6) 0.035(7) -0.003(5) 0.002(5) -0.003(5)
C20 0.010(5) 0.026(6) 0.028(7) 0.004(5) 0.004(4) -0.001(5)
C17 0.024(6) 0.022(6) 0.028(7) 0.004(5) 0.006(5) 0.007(5)
F30 0.063(7) 0.080(8) 0.090(8) 0.035(6) 0.044(5) 0.057(6)
O7 0.028(5) 0.054(6) 0.024(5) 0.015(4) 0.002(4) 0.003(5)
C2 0.038(8) 0.018(6) 0.033(8) -0.002(5) 0.011(5) -0.005(6)
F14 0.033(5) 0.081(8) 0.147(10) 0.054(7) 0.032(6) 0.012(5)
F21 0.089(8) 0.073(8) 0.081(7) 0.014(6) -0.008(6) -0.055(7)
C25 0.026(7) 0.030(7) 0.032(8) -0.002(5) 0.004(5) 0.007(6)
C42 0.035(7) 0.025(7) 0.034(8) -0.001(5) 0.003(5) -0.002(6)
F16 0.021(4) 0.079(7) 0.072(6) 0.026(5) -0.009(4) -0.018(4)
C13 0.025(6) 0.012(5) 0.049(7) -0.002(5) 0.009(5) -0.002(5)
F8 0.037(6) 0.052(6) 0.121(8) -0.031(6) -0.021(5) 0.016(5)
F13 0.052(6) 0.019(4) 0.105(7) 0.006(4) 0.017(5) 0.019(4)
N3 0.031(6) 0.017(5) 0.024(6) 0.002(4) 0.008(4) 0.000(4)
C1 0.046(8) 0.031(8) 0.036(9) 0.005(6) 0.015(6) -0.005(7)
C46 0.017(6) 0.015(6) 0.031(7) -0.006(5) 0.007(5) 0.002(5)
F7 0.085(8) 0.040(6) 0.088(8) -0.003(5) 0.027(6) 0.029(5)
C52 0.025(6) 0.007(5) 0.037(8) 0.000(5) 0.006(5) 0.006(5)
C28 0.026(7) 0.030(7) 0.032(8) 0.000(5) 0.006(5) -0.005(6)
C9 0.045(8) 0.028(7) 0.034(8) -0.009(6) 0.003(6) -0.015(6)
C57 0.014(6) 0.023(7) 0.040(8) -0.002(5) 0.010(5) 0.000(5)
C6 0.034(8) 0.021(7) 0.062(10) -0.004(6) 0.010(7) 0.003(6)
C51 0.018(6) 0.018(6) 0.025(7) -0.002(5) 0.006(5) -0.002(5)
F32 0.048(6) 0.097(9) 0.131(10) 0.060(8) 0.047(6) 0.014(6)
C47 0.047(9) 0.029(7) 0.042(9) 0.001(6) 0.012(6) -0.011(7)
C40 0.048(9) 0.014(6) 0.057(10) 0.003(6) 0.006(7) 0.005(6)
C23 0.037(7) 0.021(6) 0.021(7) 0.000(5) 0.001(5) 0.001(6)
C15 0.048(9) 0.034(8) 0.033(8) -0.001(6) 0.010(6) -0.014(7)
C38 0.037(7) 0.011(6) 0.034(8) 0.003(5) -0.004(6) -0.004(5)
C4 0.029(7) 0.008(5) 0.040(8) -0.003(5) 0.010(5) 0.005(5)
C3 0.032(8) 0.038(8) 0.040(8) -0.009(6) 0.011(6) -0.016(6)
C31 0.054(9) 0.024(7) 0.029(8) 0.003(5) -0.002(6) 0.014(7)
C30 0.049(9) 0.029(8) 0.050(10) 0.011(7) 0.003(7) -0.003(7)
C12 0.022(6) 0.021(6) 0.038(8) 0.004(5) -0.003(5) -0.007(5)
C54 0.020(6) 0.023(6) 0.031(7) -0.010(5) 0.006(5) -0.013(5)
C5 0.044(9) 0.055(10) 0.040(10) -0.007(7) 0.012(7) -0.024(8)
C49 0.006(5) 0.016(6) 0.040(8) -0.004(5) 0.008(5) -0.003(4)
C55 0.031(7) 0.038(8) 0.027(7) -0.006(5) 0.004(5) -0.002(6)
C32 0.046(8) 0.028(7) 0.032(8) 0.001(5) 0.013(6) 0.009(6)
C16 0.016(6) 0.033(8) 0.060(9) 0.000(6) 0.015(5) 0.005(6)
C50 0.024(6) 0.027(6) 0.037(6) -0.006(5) 0.007(5) -0.011(5)
F12 0.069(8) 0.041(6) 0.189(12) -0.062(7) -0.042(8) 0.008(6)
C19 0.033(7) 0.042(8) 0.036(8) 0.000(6) 0.006(6) 0.012(7)
C29 0.026(7) 0.023(7) 0.082(11) 0.005(7) 0.001(7) 0.016(6)
F3 0.055(7) 0.083(9) 0.182(13) 0.029(9) -0.008(8) -0.037(7)
C14 0.027(7) 0.029(7) 0.032(8) 0.004(5) -0.001(5) 0.001(6)
C39 0.040(8) 0.023(7) 0.051(10) -0.006(6) 0.006(7) -0.009(6)
C41 0.030(7) 0.019(6) 0.036(8) -0.001(5) 0.001(5) 0.010(5)
C18 0.025(7) 0.040(8) 0.043(8) 0.001(6) 0.010(5) -0.009(6)
C11 0.036(8) 0.009(6) 0.063(10) -0.005(6) 0.008(7) 0.002(6)
C27 0.028(7) 0.043(8) 0.032(8) 0.009(6) -0.001(5) 0.014(6)
C10 0.044(9) 0.033(8) 0.061(11) 0.006(7) -0.004(8) -0.005(7)
C7 0.026(6) 0.016(6) 0.035(8) 0.003(5) 0.009(5) 0.005(5)
F1 0.058(6) 0.113(8) 0.107(7) -0.045(6) -0.002(5) 0.031(6)

loop_
_atom_type_symbol
_atom_type_description
_atom_type_scat_dispersion_real
_atom_type_scat_dispersion_imag
_atom_type_scat_source
C C 0.0033 0.0016 'International Tables Vol C Tables 4.2.6.8 and 6.1.1.4'
H H 0.0000 0.0000 'International Tables Vol C Tables 4.2.6.8 and 6.1.1.4'
Br Br -0.2901 2.4595 'International Tables Vol C Tables 4.2.6.8 and 6.1.1.4'
Dy Dy -0.1892 4.4098 'International Tables Vol C Tables 4.2.6.8 and 6.1.1.4'
F F 0.0171 0.0103 'International Tables Vol C Tables 4.2.6.8 and 6.1.1.4'
N N 0.0061 0.0033 'International Tables Vol C Tables 4.2.6.8 and 6.1.1.4'
O O 0.0106 0.0060 'International Tables Vol C Tables 4.2.6.8 and 6.1.1.4'

loop_
_geom_angle_atom_site_label_1
_geom_angle_atom_site_label_2
_geom_angle_atom_site_label_3
_geom_angle
_geom_angle_site_symmetry_1
_geom_angle_site_symmetry_3
O11 Dy1 O18 137.4(3) . .
O11 Dy1 O13 73.9(3) . .
O18 Dy1 O13 148.0(3) . .
O11 Dy1 O15 103.1(3) . .
O18 Dy1 O15 91.1(3) . .
O13 Dy1 O15 71.3(3) . .
O11 Dy1 O9 91.0(3) . .
O18 Dy1 O9 104.9(3) . .
O13 Dy1 O9 75.3(3) . .
O15 Dy1 O9 138.1(3) . .
O11 Dy1 O14 73.8(3) . .
O18 Dy1 O14 73.5(3) . .
O13 Dy1 O14 134.0(3) . .
O15 Dy1 O14 148.2(3) . .
O9 Dy1 O14 73.5(3) . .
O11 Dy1 O10 72.5(3) . .
O18 Dy1 O10 74.1(3) . .
O13 Dy1 O10 122.1(3) . .
O15 Dy1 O10 72.2(3) . .
O9 Dy1 O10 149.2(3) . .
O14 Dy1 O10 76.8(3) . .
O11 Dy1 O12 147.0(3) . .
O18 Dy1 O12 75.4(3) . .
O13 Dy1 O12 74.2(3) . .
O15 Dy1 O12 74.5(3) . .
O9 Dy1 O12 72.7(3) . .
O14 Dy1 O12 125.4(3) . .
O10 Dy1 O12 133.8(3) . .
O5 Dy2 O7 81.2(3) . .
O5 Dy2 O4 150.3(3) . .
O7 Dy2 O4 95.5(3) . .
O5 Dy2 O2 73.1(3) . .
O7 Dy2 O2 94.1(3) . .
O4 Dy2 O2 136.6(3) . .
O5 Dy2 O6 73.5(3) . .
O7 Dy2 O6 73.5(3) . .
O4 Dy2 O6 77.2(3) . .
O2 Dy2 O6 145.8(3) . .
O5 Dy2 O1 123.6(3) . .
O7 Dy2 O1 144.5(3) . .
O4 Dy2 O1 74.8(3) . .
O2 Dy2 O1 73.0(3) . .
O6 Dy2 O1 134.0(3) . .
O5 Dy2 O16 72.8(3) . 4_566
O7 Dy2 O16 141.1(3) . 4_566
O4 Dy2 O16 93.3(3) . 4_566
O2 Dy2 O16 105.0(3) . 4_566
O6 Dy2 O16 71.7(3) . 4_566
O1 Dy2 O16 74.2(3) . 4_566
O5 Dy2 O3 131.7(3) . .
O7 Dy2 O3 68.9(3) . .
O4 Dy2 O3 72.0(3) . .
O2 Dy2 O3 72.4(3) . .
O6 Dy2 O3 127.9(3) . .
O1 Dy2 O3 75.7(3) . .
O16 Dy2 O3 149.1(3) 4_566 .
C4 O2 Dy2 132.9(7) . .
C14 O6 Dy2 135.5(8) . .
C36 O11 Dy1 136.1(9) . .
F23 C34 F24 107.5(13) . .
F23 C34 F22 109.5(12) . .
F24 C34 F22 105.2(12) . .
F23 C34 C33 111.7(12) . .
F24 C34 C33 110.3(11) . .
F22 C34 C33 112.4(13) . .
C20 C21 H21A 109.5 . .
C20 C21 H21B 109.5 . .
H21A C21 H21B 109.5 . .
C20 C21 H21C 109.5 . .
H21A C21 H21C 109.5 . .
H21B C21 H21C 109.5 . .
C7 C8 C9 121.0(12) . .
C7 C8 H8 119.5 . .
C9 C8 H8 119.5 . .
O18 C33 C32 127.4(13) . .
O18 C33 C34 113.1(13) . .
C32 C33 C34 119.4(12) . .
C38 C37 C36 122.2(12) . .
C38 C37 H37 118.9 . .
C36 C37 H37 118.9 . .
O17 C58 H58A 109.5 . .
O17 C58 H58B 109.5 . .
H58A C58 H58B 109.5 . .
O17 C58 H58C 109.5 . .
H58A C58 H58C 109.5 . .
H58B C58 H58C 109.5 . .
N3 O9 Dy1 137.9(7) . .
C7 O4 Dy2 133.9(8) . .
C31 O14 Dy1 132.3(9) . .
O11 C36 C37 125.6(12) . .
O11 C36 C35 120.5(13) . .
C37 C36 C35 113.8(11) . .
O16 N1 C51 124.9(9) . .
O16 N1 C49 120.9(9) . .
C51 N1 C49 113.8(9) . .
C33 O18 Dy1 132.1(9) . .
C26 O8 C29 117.0(11) . .
C2 O1 Dy2 130.0(7) . .
C9 O3 Dy2 136.5(9) . .
C43 O12 Dy1 132.1(7) . .
N2 O15 Dy1 145.0(7) . .
N1 O16 Dy2 133.8(7) . 4_565
C12 O5 Dy2 135.0(8) . .
C56 O17 C58 117.2(10) . .
O15 N2 C51 125.7(10) . .
O15 N2 C46 120.7(9) . .
C51 N2 C46 113.0(10) . .
C38 O10 Dy1 134.0(9) . .
O7 N4 C22 123.8(10) . .
O7 N4 C20 121.5(9) . .
C22 N4 C20 113.4(9) . .
O8 C26 C27 126.0(11) . .
O8 C26 C25 117.6(12) . .
C27 C26 C25 116.4(12) . .
C41 O13 Dy1 133.0(8) . .
N3 C22 N4 106.0(10) . .
N3 C22 C23 126.1(11) . .
N4 C22 C23 127.9(11) . .
O12 C43 C42 130.1(12) . .
O12 C43 C44 113.9(10) . .
C42 C43 C44 116.0(10) . .
F25 C44 F26 106.8(10) . .
F25 C44 F27 106.3(10) . .
F26 C44 F27 106.3(11) . .
F25 C44 C43 112.4(10) . .
F26 C44 C43 111.3(9) . .
F27 C44 C43 113.3(10) . .
C51 C53 C52 124.7(11) . .
C51 C53 C54 119.2(11) . .
C52 C53 C54 116.1(11) . .
F32 C35 F33 111.4(13) . .
F32 C35 F31 103.4(13) . .
F33 C35 F31 103.1(12) . .
F32 C35 C36 112.8(13) . .
F33 C35 C36 115.6(14) . .
F31 C35 C36 109.4(11) . .
C49 C48 H48A 109.5 . .
C49 C48 H48B 109.5 . .
H48A C48 H48B 109.5 . .
C49 C48 H48C 109.5 . .
H48A C48 H48C 109.5 . .
H48B C48 H48C 109.5 . .
C46 C45 H45A 109.5 . .
C46 C45 H45B 109.5 . .
H45A C45 H45B 109.5 . .
C46 C45 H45C 109.5 . .
H45A C45 H45C 109.5 . .
H45B C45 H45C 109.5 . .
C25 C24 C23 118.6(11) . .
C25 C24 H24 120.7 . .
C23 C24 H24 120.7 . .
O17 C56 C55 125.0(11) . .
O17 C56 C57 119.1(11) . .
C55 C56 C57 115.9(11) . .
C21 C20 N4 107.0(10) . .
C21 C20 C19 112.0(11) . .
N4 C20 C19 109.5(9) . .
C21 C20 C17 114.0(10) . .
N4 C20 C17 99.2(9) . .
C19 C20 C17 114.2(10) . .
C18 C17 N3 111.4(10) . .
C18 C17 C20 115.0(10) . .
N3 C17 C20 99.7(8) . .
C18 C17 C16 111.4(10) . .
N3 C17 C16 104.5(9) . .
C20 C17 C16 113.8(10) . .
N4 O7 Dy2 164.5(8) . .
O1 C2 C3 129.6(12) . .
O1 C2 C1 110.9(11) . .
C3 C2 C1 119.5(12) . .
C24 C25 C26 122.4(12) . .
C24 C25 Br1 118.5(9) . .
C26 C25 Br1 119.1(9) . .
C41 C42 C43 120.3(12) . .
C41 C42 H42 119.8 . .
C43 C42 H42 119.8 . .
C12 C13 C14 122.0(12) . .
C12 C13 H13 119.0 . .
C14 C13 H13 119.0 . .
O9 N3 C22 125.8(10) . .
O9 N3 C17 121.2(9) . .
C22 N3 C17 112.7(10) . .
F5 C1 F4 108.1(12) . .
F5 C1 F6 107.5(12) . .
F4 C1 F6 106.7(11) . .
F5 C1 C2 111.5(11) . .
F4 C1 C2 113.1(11) . .
F6 C1 C2 109.7(11) . .
N2 C46 C47 106.7(10) . .
N2 C46 C45 109.0(10) . .
C47 C46 C45 112.8(10) . .
N2 C46 C49 101.2(8) . .
C47 C46 C49 113.4(10) . .
C45 C46 C49 112.8(9) . .
C57 C52 C53 121.4(11) . .
C57 C52 H52 119.3 . .
C53 C52 H52 119.3 . .
C27 C28 C23 118.4(13) . .
C27 C28 H28 120.8 . .
C23 C28 H28 120.8 . .
O3 C9 C8 124.4(12) . .
O3 C9 C10 115.7(13) . .
C8 C9 C10 119.9(13) . .
C52 C57 C56 122.9(11) . .
C52 C57 Br2 119.4(9) . .
C56 C57 Br2 117.6(8) . .
F14 C6 F13 107.2(12) . .
F14 C6 F15 105.8(13) . .
F13 C6 F15 103.8(12) . .
F14 C6 C7 113.2(12) . .
F13 C6 C7 114.1(11) . .
F15 C6 C7 112.0(12) . .
N1 C51 N2 106.0(10) . .
N1 C51 C53 127.0(10) . .
N2 C51 C53 127.0(11) . .
C46 C47 H47A 109.5 . .
C46 C47 H47B 109.5 . .
H47A C47 H47B 109.5 . .
C46 C47 H47C 109.5 . .
H47A C47 H47C 109.5 . .
H47B C47 H47C 109.5 . .
F29 C40 F28 108.4(12) . .
F29 C40 F30 108.7(15) . .
F28 C40 F30 107.3(11) . .
F29 C40 C41 113.1(11) . .
F28 C40 C41 112.6(12) . .
F30 C40 C41 106.6(11) . .
C24 C23 C28 120.1(11) . .
C24 C23 C22 119.4(11) . .
C28 C23 C22 120.5(12) . .
F16 C15 F18 110.7(14) . .
F16 C15 F17 107.8(11) . .
F18 C15 F17 104.4(11) . .
F16 C15 C14 110.6(11) . .
F18 C15 C14 111.2(11) . .
F17 C15 C14 111.8(13) . .
O10 C38 C37 127.0(12) . .
O10 C38 C39 112.9(12) . .
C37 C38 C39 120.2(11) . .
O2 C4 C3 126.3(11) . .
O2 C4 C5 113.7(10) . .
C3 C4 C5 120.0(12) . .
C2 C3 C4 121.4(12) . .
C2 C3 H3 119.3 . .
C4 C3 H3 119.3 . .
O14 C31 C32 126.9(14) . .
O14 C31 C30 114.0(13) . .
C32 C31 C30 119.2(12) . .
F21 C30 F19 109.9(14) . .
F21 C30 F20 104.9(13) . .
F19 C30 F20 105.1(12) . .
F21 C30 C31 111.9(12) . .
F19 C30 C31 111.2(12) . .
F20 C30 C31 113.4(13) . .
O5 C12 C13 128.7(12) . .
O5 C12 C11 110.9(11) . .
C13 C12 C11 120.3(11) . .
C55 C54 C53 122.6(12) . .
C55 C54 H54 118.7 . .
C53 C54 H54 118.7 . .
F1 C5 F2 111.6(16) . .
F1 C5 F3 108.5(15) . .
F2 C5 F3 101.6(12) . .
F1 C5 C4 112.6(12) . .
F2 C5 C4 112.3(12) . .
F3 C5 C4 109.6(14) . .
C50 C49 N1 110.6(9) . .
C50 C49 C48 111.8(10) . .
N1 C49 C48 104.7(9) . .
C50 C49 C46 116.4(9) . .
N1 C49 C46 97.8(8) . .
C48 C49 C46 114.0(10) . .
C54 C55 C56 121.0(12) . .
C54 C55 H55 119.5 . .
C56 C55 H55 119.5 . .
C31 C32 C33 123.1(13) . .
C31 C32 H32 118.5 . .
C33 C32 H32 118.5 . .
C17 C16 H16A 109.5 . .
C17 C16 H16B 109.5 . .
H16A C16 H16B 109.5 . .
C17 C16 H16C 109.5 . .
H16A C16 H16C 109.5 . .
H16B C16 H16C 109.5 . .
C49 C50 H50A 109.5 . .
C49 C50 H50B 109.5 . .
H50A C50 H50B 109.5 . .
C49 C50 H50C 109.5 . .
H50A C50 H50C 109.5 . .
H50B C50 H50C 109.5 . .
C20 C19 H19A 109.5 . .
C20 C19 H19B 109.5 . .
H19A C19 H19B 109.5 . .
C20 C19 H19C 109.5 . .
H19A C19 H19C 109.5 . .
H19B C19 H19C 109.5 . .
O8 C29 H29A 109.5 . .
O8 C29 H29B 109.5 . .
H29A C29 H29B 109.5 . .
O8 C29 H29C 109.5 . .
H29A C29 H29C 109.5 . .
H29B C29 H29C 109.5 . .
O6 C14 C13 125.2(12) . .
O6 C14 C15 115.0(12) . .
C13 C14 C15 119.7(12) . .
F36 C39 F34 107.8(11) . .
F36 C39 F35 109.1(13) . .
F34 C39 F35 104.7(11) . .
F36 C39 C38 111.9(11) . .
F34 C39 C38 113.1(12) . .
F35 C39 C38 109.8(11) . .
O13 C41 C42 129.5(11) . .
O13 C41 C40 112.7(11) . .
C42 C41 C40 117.8(11) . .
C17 C18 H18A 109.5 . .
C17 C18 H18B 109.5 . .
H18A C18 H18B 109.5 . .
C17 C18 H18C 109.5 . .
H18A C18 H18C 109.5 . .
H18B C18 H18C 109.5 . .
F8 C11 F7 107.7(13) . .
F8 C11 F9 113.5(12) . .
F7 C11 F9 102.7(11) . .
F8 C11 C12 112.5(11) . .
F7 C11 C12 110.0(11) . .
F9 C11 C12 109.9(12) . .
C28 C27 C26 123.9(12) . .
C28 C27 H27 118.0 . .
C26 C27 H27 118.0 . .
F12 C10 F11 106.8(13) . .
F12 C10 F10 107.0(14) . .
F11 C10 F10 104.3(13) . .
F12 C10 C9 114.0(14) . .
F11 C10 C9 112.7(12) . .
F10 C10 C9 111.4(14) . .
O4 C7 C8 130.1(12) . .
O4 C7 C6 113.1(11) . .
C8 C7 C6 116.7(11) . .

loop_
_geom_bond_atom_site_label_1
_geom_bond_atom_site_label_2
_geom_bond_distance
_geom_bond_site_symmetry_2
Dy1 O11 2.323(9) .
Dy1 O18 2.334(8) .
Dy1 O13 2.342(8) .
Dy1 O15 2.358(8) .
Dy1 O9 2.364(8) .
Dy1 O14 2.365(8) .
Dy1 O10 2.373(8) .
Dy1 O12 2.374(8) .
Dy2 O5 2.306(8) .
Dy2 O7 2.322(8) .
Dy2 O4 2.326(8) .
Dy2 O2 2.330(9) .
Dy2 O6 2.343(8) .
Dy2 O1 2.347(8) .
Dy2 O16 2.387(8) 4_566
Dy2 O3 2.397(9) .
Br1 C25 1.898(14) .
Br2 C57 1.896(12) .
O2 C4 1.279(15) .
O6 C14 1.286(15) .
F22 C34 1.350(17) .
O11 C36 1.240(14) .
F23 C34 1.305(17) .
C34 F24 1.348(16) .
C34 C33 1.51(2) .
C21 C20 1.496(18) .
C21 H21A 0.9600 .
C21 H21B 0.9600 .
C21 H21C 0.9600 .
C8 C7 1.360(17) .
C8 C9 1.436(18) .
C8 H8 0.9300 .
C33 O18 1.261(15) .
C33 C32 1.392(19) .
C37 C38 1.392(19) .
C37 C36 1.415(19) .
C37 H37 0.9300 .
C58 O17 1.439(14) .
C58 H58A 0.9600 .
C58 H58B 0.9600 .
C58 H58C 0.9600 .
O9 N3 1.276(12) .
O4 C7 1.261(14) .
O14 C31 1.261(14) .
F26 C44 1.340(14) .
C36 C35 1.481(19) .
N1 O16 1.290(11) .
N1 C51 1.350(15) .
N1 C49 1.534(13) .
O8 C26 1.330(15) .
O8 C29 1.434(15) .
F28 C40 1.315(16) .
F36 C39 1.311(17) .
O1 C2 1.279(15) .
F6 C1 1.354(15) .
O3 C9 1.246(16) .
O12 C43 1.233(13) .
O15 N2 1.270(12) .
O16 Dy2 2.387(8) 4_565
O5 C12 1.269(14) .
F17 C15 1.350(16) .
F18 C15 1.322(16) .
O17 C56 1.330(14) .
F4 C1 1.322(16) .
N2 C51 1.386(14) .
N2 C46 1.500(14) .
F34 C39 1.330(15) .
O10 C38 1.239(14) .
F11 C10 1.331(16) .
F35 C39 1.339(16) .
N4 O7 1.290(12) .
N4 C22 1.366(15) .
N4 C20 1.505(14) .
F31 C35 1.399(17) .
F5 C1 1.300(16) .
C26 C27 1.385(19) .
C26 C25 1.413(17) .
F20 C30 1.356(16) .
F15 C6 1.340(16) .
F29 C40 1.266(16) .
F27 C44 1.346(14) .
O13 C41 1.265(15) .
F25 C44 1.315(14) .
C22 N3 1.343(15) .
C22 C23 1.455(17) .
F19 C30 1.352(18) .
C43 C42 1.399(16) .
C43 C44 1.541(16) .
C53 C51 1.393(16) .
C53 C52 1.415(16) .
C53 C54 1.418(16) .
F2 C5 1.301(17) .
C35 F32 1.299(18) .
C35 F33 1.311(16) .
C48 C49 1.538(16) .
C48 H48A 0.9600 .
C48 H48B 0.9600 .
C48 H48C 0.9600 .
F10 C10 1.332(19) .
F9 C11 1.350(16) .
C45 C46 1.529(16) .
C45 H45A 0.9600 .
C45 H45B 0.9600 .
C45 H45C 0.9600 .
C24 C25 1.383(16) .
C24 C23 1.389(17) .
C24 H24 0.9300 .
C56 C55 1.419(17) .
C56 C57 1.421(16) .
C20 C19 1.537(17) .
C20 C17 1.547(16) .
C17 C18 1.504(16) .
C17 N3 1.533(15) .
C17 C16 1.547(17) .
F30 C40 1.338(17) .
C2 C3 1.350(18) .
C2 C1 1.566(17) .
F14 C6 1.303(17) .
F21 C30 1.276(16) .
C42 C41 1.380(18) .
C42 H42 0.9300 .
F16 C15 1.294(15) .
C13 C12 1.373(17) .
C13 C14 1.405(17) .
C13 H13 0.9300 .
F8 C11 1.247(15) .
F13 C6 1.332(15) .
C46 C47 1.518(16) .
C46 C49 1.581(15) .
F7 C11 1.333(16) .
C52 C57 1.350(16) .
C52 H52 0.9300 .
C28 C27 1.351(18) .
C28 C23 1.435(17) .
C28 H28 0.9300 .
C9 C10 1.482(19) .
C6 C7 1.527(17) .
C47 H47A 0.9600 .
C47 H47B 0.9600 .
C47 H47C 0.9600 .
C40 C41 1.569(17) .
C15 C14 1.503(19) .
C38 C39 1.538(18) .
C4 C3 1.396(18) .
C4 C5 1.526(19) .
C3 H3 0.9300 .
C31 C32 1.37(2) .
C31 C30 1.50(2) .
C12 C11 1.585(18) .
C54 C55 1.368(17) .
C54 H54 0.9300 .
C5 F1 1.246(18) .
C5 F3 1.347(18) .
C49 C50 1.531(16) .
C55 H55 0.9300 .
C32 H32 0.9300 .
C16 H16A 0.9600 .
C16 H16B 0.9600 .
C16 H16C 0.9600 .
C50 H50A 0.9600 .
C50 H50B 0.9600 .
C50 H50C 0.9600 .
F12 C10 1.323(18) .
C19 H19A 0.9600 .
C19 H19B 0.9600 .
C19 H19C 0.9600 .
C29 H29A 0.9600 .
C29 H29B 0.9600 .
C29 H29C 0.9600 .
C18 H18A 0.9600 .
C18 H18B 0.9600 .
C18 H18C 0.9600 .
C27 H27 0.9300 .
